data_7202484
loop_
_publ_author_name
'Hiraoka, Takashi'
'Fujiwara, Hideki'
'Sugimoto, Toyonari'
'Nakazumi, Hiroyuki'
'Noguchi, Satoru'
'Kuribayashi, Akihiro'
'Ishida, Takekazu'
'Yokogawa, Keiichi'
'Murata, Keizo'
'Mori, Takehiko'
'Aruga-Katori, Hiroko'
'Kimura, Shojiro'
'Hagiwara, Masayuki'

_publ_section_title
;
 Metal?semiconductor structural phase transitions and antiferromagnetic
 orderings in (Benzo-TTFVO)2?MX4 (M = Fe, Ga; X = Cl, Br) salts
;
_journal_issue 17
_journal_name_full 'Journal of Materials Chemistry'
_journal_page_first 1664
_journal_paper_doi 10.1039/b612053a
_journal_volume 17
_journal_year 2007
_chemical_formula_moiety 'C13 H6 Br2 Ga0.50 O S6 '
_chemical_formula_sum 'C13 H6 Br2 Ga0.5 O S6'
_chemical_formula_weight 565.22
_space_group_IT_number 15
_symmetry_cell_setting monoclinic
_symmetry_Int_Tables_number 15
_symmetry_space_group_name_Hall '-C 2yc'
_symmetry_space_group_name_H-M 'C 1 2/c 1'
_cell_angle_alpha 90
_cell_angle_beta 105.114(3)
_cell_angle_gamma 90
_cell_formula_units_Z 8
_cell_length_a 39.480(2)
_cell_length_b 6.9985(3)
_cell_length_c 13.1181(8)
_cell_measurement_reflns_used 5167
_cell_measurement_temperature 293.1
_cell_measurement_theta_max 28.3
_cell_measurement_theta_min 3.1
_cell_volume 3499.2(3)
_computing_cell_refinement CrystalClear
_computing_data_collection CrystalClear
_computing_data_reduction CrystalStructure
_computing_publication_material 'CrystalStructure Ver. 3.5.1'
_computing_structure_refinement CRYSTALS
_computing_structure_solution SIR92
_diffrn_detector_area_resol_mean 7.31
_diffrn_measured_fraction_theta_full 0.8562
_diffrn_measured_fraction_theta_max 0.8562
_diffrn_measurement_device_type 'Rigaku Mercury'
_diffrn_measurement_method \w
_diffrn_radiation_type 'Mo K\a'
_diffrn_radiation_wavelength 0.7107
_diffrn_reflns_av_R_equivalents 0.103
_diffrn_reflns_limit_h_max 50
_diffrn_reflns_limit_h_min -51
_diffrn_reflns_limit_k_max 9
_diffrn_reflns_limit_k_min -7
_diffrn_reflns_limit_l_max 17
_diffrn_reflns_limit_l_min -16
_diffrn_reflns_number 29176
_diffrn_reflns_theta_full 28.21
_diffrn_reflns_theta_max 28.21
_exptl_absorpt_coefficient_mu 6.113
_exptl_absorpt_correction_T_max 0.885
_exptl_absorpt_correction_T_min 0.224
_exptl_absorpt_correction_type multi-scan
_exptl_absorpt_process_details 'Jacobson, R. (1998) Private communication'
_exptl_crystal_colour black
_exptl_crystal_density_diffrn 2.146
_exptl_crystal_density_method 'not measured'
_exptl_crystal_description needle
_exptl_crystal_F_000 2188.00
_exptl_crystal_size_max 0.10
_exptl_crystal_size_mid 0.02
_exptl_crystal_size_min 0.02
_refine_diff_density_max 1.10
_refine_diff_density_min -1.32
_refine_ls_extinction_method none
_refine_ls_goodness_of_fit_ref 1.079
_refine_ls_hydrogen_treatment refall
_refine_ls_number_parameters 210
_refine_ls_number_reflns 2077
_refine_ls_R_factor_gt 0.0760
_refine_ls_shift/su_max 0.0000
_refine_ls_structure_factor_coef F
_refine_ls_weighting_details
;
Chebychev polynomial with 3 parameters (Carruthers & Watkin, 1979)
13.4887 -6.0726 9.1849
;
_refine_ls_weighting_scheme calc
_refine_ls_wR_factor_ref 0.0730
_reflns_number_gt 2077
_reflns_number_total 3996
_reflns_threshold_expression F^2^>2.0\s(F^2^)
_cod_data_source_file b612053a.txt
_cod_data_source_block '__(Benzo-TTFVO)2GaBr4'
_cod_original_cell_volume 3499.1(3)
_cod_original_formula_sum 'C13 H6 Br2 Ga0.50 O S6 '
_cod_database_code 7202484

loop_
_symmetry_equiv_pos_as_xyz
x,y,z
-x,-y,-z
x+1/2,y+1/2,z
-x+1/2,-y+1/2,-z
-x,y,-z+1/2
x,-y,z+1/2
-x+1/2,y+1/2,-z+1/2
x+1/2,-y+1/2,z+1/2

loop_
_atom_site_label
_atom_site_type_symbol
_atom_site_fract_x
_atom_site_fract_y
_atom_site_fract_z
_atom_site_U_iso_or_equiv
_atom_site_adp_type
_atom_site_occupancy
_atom_site_symmetry_multiplicity
_atom_site_calc_flag
_atom_site_refinement_flags
_atom_site_disorder_assembly
_atom_site_disorder_group
Br(1) Br 0.46125(4) 0.6877(2) 0.30735(12) 0.0898(5) Uani 1.00 1 d . . .
Br(2) Br 0.53229(3) 0.3023(2) 0.38203(10) 0.0744(4) Uani 1.00 1 d . . .
Ga(1) Ga 0.5000 0.4965(2) 0.2500 0.0448(4) Uani 1.00 1 d . . .
S(1) S 0.20961(5) 0.1461(4) 0.3034(2) 0.0410(6) Uani 1.00 1 d . . .
S(2) S 0.23767(6) 0.1403(4) 0.1175(2) 0.0413(6) Uani 1.00 1 d . . .
S(3) S 0.28506(6) 0.1412(4) 0.4562(2) 0.0391(6) Uani 1.00 1 d . . .
S(4) S 0.31656(6) 0.1356(4) 0.2761(2) 0.0390(6) Uani 1.00 1 d . . .
S(5) S 0.39943(7) 0.1373(4) 0.3071(2) 0.0541(8) Uani 1.00 1 d . . .
S(6) S 0.41158(6) 0.1605(4) 0.5338(2) 0.0560(8) Uani 1.00 1 d . . .
O(1) O 0.3484(2) 0.1540(11) 0.5824(5) 0.057(2) Uani 1.00 1 d . . .
C(1) C 0.1200(3) 0.146(2) 0.0721(8) 0.052(3) Uani 1.00 1 d . . .
C(2) C 0.1335(3) 0.142(2) -0.0177(8) 0.052(3) Uani 1.00 1 d . . .
C(3) C 0.1424(2) 0.146(1) 0.1724(8) 0.047(3) Uani 1.00 1 d . . .
C(4) C 0.1694(3) 0.144(2) -0.0063(8) 0.050(3) Uani 1.00 1 d . . .
C(5) C 0.1790(2) 0.1450(12) 0.1812(7) 0.038(2) Uani 1.00 1 d . . .
C(6) C 0.1916(2) 0.1421(12) 0.0929(6) 0.033(2) Uani 1.00 1 d . . .
C(7) C 0.2456(2) 0.1407(12) 0.2527(6) 0.033(2) Uani 1.00 1 d . . .
C(8) C 0.2789(2) 0.1412(13) 0.3186(7) 0.038(2) Uani 1.00 1 d . . .
C(9) C 0.3316(2) 0.1473(13) 0.4898(7) 0.039(3) Uani 1.00 1 d . . .
C(10) C 0.3460(2) 0.1442(13) 0.4009(7) 0.039(2) Uani 1.00 1 d . . .
C(11) C 0.3818(2) 0.1468(13) 0.4129(7) 0.040(2) Uani 1.00 1 d . . .
C(12) C 0.4428(3) 0.151(2) 0.3814(13) 0.069(4) Uani 1.00 1 d . . .
C(13) C 0.4480(3) 0.164(2) 0.4840(12) 0.072(4) Uani 1.00 1 d . . .
H(1) H 0.0953 0.150 0.0633 0.061 Uiso 1.00 1 c . . .
H(2) H 0.1178 0.137 -0.0863 0.060 Uiso 1.00 1 c . . .
H(3) H 0.1336 0.147 0.2334 0.056 Uiso 1.00 1 c . . .
H(4) H 0.1784 0.146 -0.0668 0.056 Uiso 1.00 1 c . . .
H(5) H 0.4617 0.150 0.3493 0.086 Uiso 1.00 1 c . . .
H(6) H 0.4709 0.175 0.5294 0.082 Uiso 1.00 1 c . . .

loop_
_atom_site_aniso_label
_atom_site_aniso_U_11
_atom_site_aniso_U_22
_atom_site_aniso_U_33
_atom_site_aniso_U_12
_atom_site_aniso_U_13
_atom_site_aniso_U_23
Br(1) 0.0970(10) 0.0969(12) 0.0815(10) 0.0330(9) 0.0340(8) -0.0121(8)
Br(2) 0.0520(6) 0.0922(10) 0.0662(8) -0.0000(6) -0.0076(5) 0.0282(7)
Ga(1) 0.0447(8) 0.0519(10) 0.0354(7) 0.0000 0.0060(6) 0.0000
S(1) 0.0356(10) 0.056(2) 0.0330(11) -0.0009(10) 0.0113(8) -0.0031(11)
S(2) 0.0481(12) 0.046(1) 0.0331(11) 0.0020(11) 0.0160(9) -0.0009(10)
S(3) 0.0392(11) 0.049(1) 0.0324(11) -0.0003(10) 0.0146(9) -0.0013(10)
S(4) 0.0411(11) 0.0430(13) 0.0345(11) 0.0014(10) 0.0127(9) 0.0021(10)
S(5) 0.0470(13) 0.065(2) 0.059(2) 0.0008(12) 0.0278(12) 0.005(1)
S(6) 0.0435(12) 0.066(2) 0.053(2) 0.0018(12) 0.0023(11) -0.000(1)
O(1) 0.042(3) 0.082(6) 0.042(4) -0.002(4) 0.002(3) 0.004(4)
C(1) 0.047(5) 0.051(6) 0.053(6) -0.005(5) 0.005(5) -0.007(5)
C(2) 0.058(6) 0.051(6) 0.042(5) 0.010(5) 0.003(4) -0.004(5)
C(3) 0.038(5) 0.048(6) 0.055(6) -0.003(4) 0.012(4) -0.010(5)
C(4) 0.054(6) 0.053(6) 0.034(5) 0.004(5) -0.004(4) -0.001(5)
C(5) 0.039(4) 0.025(5) 0.049(5) -0.002(4) 0.009(4) -0.014(4)
C(6) 0.051(5) 0.030(5) 0.021(4) 0.000(4) 0.013(3) -0.008(4)
C(7) 0.043(4) 0.033(5) 0.025(4) -0.003(4) 0.015(3) 0.003(4)
C(8) 0.043(5) 0.034(5) 0.036(5) -0.002(4) 0.007(4) -0.002(4)
C(9) 0.042(4) 0.038(5) 0.043(5) 0.007(4) 0.018(4) -0.000(4)
C(10) 0.033(4) 0.046(6) 0.041(5) 0.001(4) 0.015(4) 0.012(4)
C(11) 0.043(5) 0.030(5) 0.046(5) -0.005(4) 0.011(4) 0.002(4)
C(12) 0.041(5) 0.049(7) 0.126(12) 0.014(5) 0.040(7) 0.005(7)
C(13) 0.038(5) 0.074(9) 0.093(10) -0.011(5) 0.000(6) -0.013(8)

loop_
_atom_type_symbol
_atom_type_description
_atom_type_scat_dispersion_real
_atom_type_scat_dispersion_imag
_atom_type_scat_source
C C 0.003 0.002
;
International Tables for Crystallography
(1992, Vol. C, Tables 4.2.6.8 and 6.1.1.4)
;
H H 0.000 0.000
;
International Tables for Crystallography
(1992, Vol. C, Table 6.1.1.4)
;
Br Br -0.290 2.459
;
International Tables for Crystallography
(1992, Vol. C, Tables 4.2.6.8 and 6.1.1.4)
;
Ga Ga 0.231 1.608
;
International Tables for Crystallography
(1992, Vol. C, Tables 4.2.6.8 and 6.1.1.4)
;
O O 0.011 0.006
;
International Tables for Crystallography
(1992, Vol. C, Tables 4.2.6.8 and 6.1.1.4)
;
S S 0.125 0.123
;
International Tables for Crystallography
(1992, Vol. C, Tables 4.2.6.8 and 6.1.1.4)
;

loop_
_geom_angle_atom_site_label_1
_geom_angle_atom_site_label_2
_geom_angle_atom_site_label_3
_geom_angle
_geom_angle_publ_flag
_geom_angle_site_symmetry_1
_geom_angle_site_symmetry_2
_geom_angle_site_symmetry_3
Br(1) Ga(1) Br(2) 112.42(5) yes . . .
C(5) S(1) C(7) 95.2(4) yes . . .
C(6) S(2) C(7) 95.2(4) yes . . .
C(8) S(3) C(9) 96.4(4) yes . . .
C(8) S(4) C(10) 96.7(4) yes . . .
C(11) S(5) C(12) 95.4(6) yes . . .
C(11) S(6) C(13) 95.1(6) yes . . .
C(2) C(1) C(3) 120.5(9) yes . . .
C(2) C(1) H(1) 119 no . . .
C(3) C(1) H(1) 119 no . . .
C(4) C(2) H(2) 119 no . . .
C(4) C(2) C(1) 120.4(9) yes . . .
H(2) C(2) C(1) 119 no . . .
C(5) C(3) H(3) 121 no . . .
C(5) C(3) C(1) 117(1) yes . . .
H(3) C(3) C(1) 121 no . . .
C(6) C(4) H(4) 120 no . . .
C(6) C(4) C(2) 119(1) yes . . .
H(4) C(4) C(2) 120 no . . .
C(6) C(5) S(1) 117.3(6) yes . . .
C(6) C(5) C(3) 121.2(8) yes . . .
S(1) C(5) C(3) 121.5(8) yes . . .
S(2) C(6) C(4) 123.5(8) yes . . .
S(2) C(6) C(5) 115.5(6) yes . . .
C(4) C(6) C(5) 121.0(9) yes . . .
C(8) C(7) S(1) 120.6(7) yes . . .
C(8) C(7) S(2) 122.5(8) yes . . .
S(1) C(7) S(2) 116.8(4) yes . . .
S(3) C(8) S(4) 115.7(4) yes . . .
S(3) C(8) C(7) 120.0(7) yes . . .
S(4) C(8) C(7) 124.3(7) yes . . .
C(10) C(9) S(3) 113.9(6) yes . . .
C(10) C(9) O(1) 125.6(8) yes . . .
S(3) C(9) O(1) 120.5(8) yes . . .
C(11) C(10) S(4) 121.3(8) yes . . .
C(11) C(10) C(9) 121.5(8) yes . . .
S(4) C(10) C(9) 117.2(6) yes . . .
S(5) C(11) S(6) 115.2(5) yes . . .
S(5) C(11) C(10) 122.0(7) yes . . .
S(6) C(11) C(10) 122.8(8) yes . . .
C(13) C(12) H(5) 121 no . . .
C(13) C(12) S(5) 116(1) yes . . .
H(5) C(12) S(5) 121 no . . .
H(6) C(13) S(6) 121 no . . .
H(6) C(13) C(12) 121 no . . .
S(6) C(13) C(12) 117.7(8) yes . . .

loop_
_geom_bond_atom_site_label_1
_geom_bond_atom_site_label_2
_geom_bond_distance
_geom_bond_publ_flag
_geom_bond_site_symmetry_1
_geom_bond_site_symmetry_2
Br(1) Ga(1) 2.302(2) yes . .
Br(2) Ga(1) 2.306(2) yes . .
S(1) C(5) 1.738(8) yes . .
S(1) C(7) 1.72(1) yes . .
S(2) C(6) 1.761(9) yes . .
S(2) C(7) 1.719(8) yes . .
S(3) C(8) 1.757(9) yes . .
S(3) C(9) 1.775(9) yes . .
S(4) C(8) 1.72(1) yes . .
S(4) C(10) 1.745(8) yes . .
S(5) C(11) 1.71(1) yes . .
S(5) C(12) 1.74(1) yes . .
S(6) C(11) 1.714(8) yes . .
S(6) C(13) 1.73(1) yes . .
O(1) C(9) 1.22(1) yes . .
C(1) C(2) 1.42(2) yes . .
C(1) C(3) 1.38(1) yes . .
C(1) H(1) 0.95 no . .
C(2) C(4) 1.39(1) yes . .
C(2) H(2) 0.95 no . .
C(3) C(5) 1.42(1) yes . .
C(3) H(3) 0.95 no . .
C(4) C(6) 1.37(1) yes . .
C(4) H(4) 0.95 no . .
C(5) C(6) 1.38(1) yes . .
C(7) C(8) 1.37(1) yes . .
C(9) C(10) 1.43(1) yes . .
C(10) C(11) 1.38(1) yes . .
C(12) C(13) 1.31(2) yes . .
C(12) H(5) 0.95 no . .
C(13) H(6) 0.95 no . .

loop_
_geom_contact_atom_site_label_1
_geom_contact_atom_site_label_2
_geom_contact_distance
_geom_contact_publ_flag
_geom_contact_site_symmetry_1
_geom_contact_site_symmetry_2
Br(1) Br(1) 3.745(2) yes . 65502
Br(1) Br(2) 3.830(2) yes . 55501
Br(1) Br(2) 3.720(2) yes . 65502
Br(1) C(12) 3.52(1) yes . 56501
Br(2) Br(1) 3.830(2) yes . 55501
Br(2) Br(1) 3.720(2) yes . 65502
Br(2) Br(2) 3.727(2) yes . 65502
Br(2) C(1) 3.719(9) yes . 55508
Br(2) C(2) 3.89(1) yes . 55508
Br(2) C(12) 3.69(1) yes . 55501
S(1) S(2) 2.930(4) yes . 55501
S(1) S(3) 3.127(3) yes . 55501
S(1) S(4) 3.789(3) yes . 54506
S(1) S(4) 3.651(3) yes . 55506
S(1) C(3) 2.761(8) yes . 55501
S(1) C(4) 3.87(1) yes . 55504
S(1) C(6) 2.666(8) yes . 55501
S(1) C(8) 2.691(9) yes . 55501
S(1) C(8) 3.892(9) yes . 55506
S(2) S(1) 2.930(4) yes . 55501
S(2) S(2) 3.790(4) yes . 55507
S(2) S(3) 3.673(3) yes . 54506
S(2) S(3) 3.684(3) yes . 55506
S(2) S(4) 3.264(3) yes . 55501
S(2) C(4) 2.761(9) yes . 55501
S(2) C(5) 2.66(1) yes . 55501
S(2) C(7) 3.870(9) yes . 54506
S(2) C(7) 3.875(9) yes . 55506
S(2) C(8) 2.716(8) yes . 55501
S(2) C(8) 3.691(9) yes . 54506
S(2) C(8) 3.702(9) yes . 55506
S(3) S(1) 3.127(3) yes . 55501
S(3) S(2) 3.731(4) yes . 55504
S(3) S(2) 3.684(3) yes . 54506
S(3) S(2) 3.673(3) yes . 55506
S(3) S(4) 2.943(4) yes . 55501
S(3) O(1) 2.617(6) yes . 55501
S(3) C(4) 3.90(1) yes . 54506
S(3) C(6) 3.711(9) yes . 54506
S(3) C(6) 3.723(9) yes . 55506
S(3) C(7) 2.717(8) yes . 55501
S(3) C(10) 2.69(1) yes . 55501
S(4) S(1) 3.651(3) yes . 54506
S(4) S(1) 3.789(3) yes . 55506
S(4) S(2) 3.264(3) yes . 55501
S(4) S(3) 2.943(4) yes . 55501
S(4) S(5) 3.190(4) yes . 55501
S(4) O(1) 3.886(7) yes . 55501
S(4) C(3) 3.77(1) yes . 54506
S(4) C(5) 3.476(9) yes . 54506
S(4) C(5) 3.606(9) yes . 55506
S(4) C(7) 2.737(9) yes . 55501
S(4) C(9) 2.71(1) yes . 55501
S(4) C(11) 2.728(8) yes . 55501
S(5) S(4) 3.190(4) yes . 55501
S(5) S(6) 2.891(4) yes . 55501
S(5) C(3) 3.85(1) yes . 54506
S(5) C(10) 2.70(1) yes . 55501
S(5) C(13) 2.60(1) yes . 55501
S(6) Br(1) 3.765(3) yes . 56504
S(6) S(5) 2.891(4) yes . 55501
S(6) O(1) 2.729(8) yes . 55501
S(6) C(1) 3.76(1) yes . 55506
S(6) C(2) 3.79(1) yes . 55506
S(6) C(9) 3.060(9) yes . 55501
S(6) C(10) 2.719(8) yes . 55501
S(6) C(12) 2.61(2) yes . 55501
O(1) S(3) 2.617(6) yes . 55501
O(1) S(4) 3.886(7) yes . 55501
O(1) S(4) 3.718(8) yes . 55504
O(1) S(5) 3.716(7) yes . 55504
O(1) S(6) 2.729(8) yes . 55501
O(1) C(2) 3.79(1) yes . 54506
O(1) C(2) 3.63(1) yes . 55506
O(1) C(4) 3.73(1) yes . 54506
O(1) C(4) 3.59(1) yes . 55506
O(1) C(8) 3.82(1) yes . 55501
O(1) C(10) 2.36(1) yes . 55501
O(1) C(11) 2.86(1) yes . 55501
C(1) S(6) 3.76(1) yes . 54506
C(1) C(4) 2.43(2) yes . 55501
C(1) C(5) 2.40(1) yes . 55501
C(1) C(6) 2.77(1) yes . 55501
C(1) C(10) 3.75(1) yes . 54506
C(1) C(10) 3.72(1) yes . 55506
C(1) C(11) 3.50(1) yes . 54506
C(1) C(11) 3.51(1) yes . 55506
C(2) S(6) 3.79(1) yes . 54506
C(2) O(1) 3.63(1) yes . 54506
C(2) O(1) 3.79(1) yes . 55506
C(2) C(3) 2.43(2) yes . 55501
C(2) C(5) 2.76(1) yes . 55501
C(2) C(6) 2.38(1) yes . 55501
C(2) C(9) 3.71(1) yes . 54506
C(2) C(9) 3.78(1) yes . 55506
C(2) C(10) 3.81(1) yes . 54506
C(2) C(10) 3.84(1) yes . 55506
C(2) C(11) 3.83(1) yes . 54506
C(2) C(11) 3.90(1) yes . 55506
C(3) S(1) 2.761(8) yes . 55501
C(3) S(4) 3.77(1) yes . 55506
C(3) S(5) 3.85(1) yes . 55506
C(3) C(2) 2.43(2) yes . 55501
C(3) C(4) 2.82(2) yes . 55501
C(3) C(6) 2.44(1) yes . 55501
C(3) C(10) 3.70(1) yes . 54506
C(3) C(10) 3.68(1) yes . 55506
C(3) C(11) 3.72(1) yes . 54506
C(3) C(11) 3.73(1) yes . 55506
C(4) S(2) 2.761(9) yes . 55501
C(4) S(3) 3.90(1) yes . 55506
C(4) O(1) 3.59(1) yes . 54506
C(4) O(1) 3.73(1) yes . 55506
C(4) C(1) 2.43(2) yes . 55501
C(4) C(3) 2.82(2) yes . 55501
C(4) C(5) 2.39(1) yes . 55501
C(4) C(9) 3.48(1) yes . 54506
C(4) C(9) 3.53(1) yes . 55506
C(4) C(10) 3.86(1) yes . 54506
C(4) C(10) 3.87(1) yes . 55506
C(5) S(2) 2.66(1) yes . 55501
C(5) S(4) 3.606(9) yes . 54506
C(5) S(4) 3.476(9) yes . 55506
C(5) C(1) 2.40(1) yes . 55501
C(5) C(2) 2.76(1) yes . 55501
C(5) C(4) 2.39(1) yes . 55501
C(5) C(7) 2.55(1) yes . 55501
C(5) C(8) 3.89(1) yes . 55501
C(5) C(8) 3.90(1) yes . 54506
C(5) C(8) 3.85(1) yes . 55506
C(5) C(10) 3.72(1) yes . 54506
C(5) C(10) 3.71(1) yes . 55506
C(6) S(1) 2.666(8) yes . 55501
C(6) S(3) 3.723(9) yes . 54506
C(6) S(3) 3.711(9) yes . 55506
C(6) C(1) 2.77(1) yes . 55501
C(6) C(2) 2.38(1) yes . 55501
C(6) C(3) 2.44(1) yes . 55501
C(6) C(7) 2.57(1) yes . 55501
C(6) C(8) 3.78(1) yes . 54506
C(6) C(8) 3.77(1) yes . 55506
C(6) C(9) 3.67(1) yes . 54506
C(6) C(9) 3.74(1) yes . 55506
C(6) C(10) 3.80(1) yes . 54506
C(6) C(10) 3.83(1) yes . 55506
C(7) S(2) 3.875(9) yes . 54506
C(7) S(2) 3.870(9) yes . 55506
C(7) S(3) 2.717(8) yes . 55501
C(7) S(4) 2.737(9) yes . 55501
C(7) C(5) 2.55(1) yes . 55501
C(7) C(6) 2.57(1) yes . 55501
C(7) C(7) 3.52(1) yes . 54506
C(7) C(7) 3.52(1) yes . 55506
C(7) C(8) 3.68(1) yes . 54506
C(7) C(8) 3.69(1) yes . 55506
C(8) S(1) 2.691(9) yes . 55501
C(8) S(1) 3.892(9) yes . 54506
C(8) S(2) 2.716(8) yes . 55501
C(8) S(2) 3.702(9) yes . 54506
C(8) S(2) 3.691(9) yes . 55506
C(8) O(1) 3.82(1) yes . 55501
C(8) C(5) 3.89(1) yes . 55501
C(8) C(5) 3.85(1) yes . 54506
C(8) C(5) 3.90(1) yes . 55506
C(8) C(6) 3.77(1) yes . 54506
C(8) C(6) 3.78(1) yes . 55506
C(8) C(7) 3.69(1) yes . 54506
C(8) C(7) 3.68(1) yes . 55506
C(8) C(9) 2.63(1) yes . 55501
C(8) C(10) 2.59(1) yes . 55501
C(9) S(4) 2.71(1) yes . 55501
C(9) S(6) 3.060(9) yes . 55501
C(9) C(2) 3.78(1) yes . 54506
C(9) C(2) 3.71(1) yes . 55506
C(9) C(4) 3.53(1) yes . 54506
C(9) C(4) 3.48(1) yes . 55506
C(9) C(6) 3.74(1) yes . 54506
C(9) C(6) 3.67(1) yes . 55506
C(9) C(8) 2.63(1) yes . 55501
C(9) C(11) 2.45(1) yes . 55501
C(10) S(3) 2.69(1) yes . 55501
C(10) S(5) 2.70(1) yes . 55501
C(10) S(6) 2.719(8) yes . 55501
C(10) O(1) 2.36(1) yes . 55501
C(10) C(1) 3.72(1) yes . 54506
C(10) C(1) 3.75(1) yes . 55506
C(10) C(2) 3.84(1) yes . 54506
C(10) C(2) 3.81(1) yes . 55506
C(10) C(3) 3.68(1) yes . 54506
C(10) C(3) 3.70(1) yes . 55506
C(10) C(4) 3.87(1) yes . 54506
C(10) C(4) 3.86(1) yes . 55506
C(10) C(5) 3.71(1) yes . 54506
C(10) C(5) 3.72(1) yes . 55506
C(10) C(6) 3.83(1) yes . 54506
C(10) C(6) 3.80(1) yes . 55506
C(10) C(8) 2.59(1) yes . 55501
C(10) C(12) 3.89(1) yes . 55501
C(10) C(13) 3.89(1) yes . 55501
C(11) S(4) 2.728(8) yes . 55501
C(11) O(1) 2.86(1) yes . 55501
C(11) C(1) 3.51(1) yes . 54506
C(11) C(1) 3.50(1) yes . 55506
C(11) C(2) 3.90(1) yes . 54506
C(11) C(2) 3.83(1) yes . 55506
C(11) C(3) 3.73(1) yes . 54506
C(11) C(3) 3.72(1) yes . 55506
C(11) C(9) 2.45(1) yes . 55501
C(11) C(12) 2.55(2) yes . 55501
C(11) C(13) 2.54(1) yes . 55501
C(12) Br(1) 3.52(1) yes . 54501
C(12) Br(2) 3.69(1) yes . 55501
C(12) S(6) 2.61(2) yes . 55501
C(12) C(10) 3.89(1) yes . 55501
C(12) C(11) 2.55(2) yes . 55501
C(13) S(5) 2.60(1) yes . 55501
C(13) C(10) 3.89(1) yes . 55501
C(13) C(11) 2.54(1) yes . 55501
